data_4105759
loop_
_publ_author_name
'Xin Cui'
'Xue Xu'
'Hongjian Lu'
'Shifa Zhu'
'Lukasz Wojtas'
'X. Peter Zhang'

_publ_section_title
;
 Enantioselective Cyclopropenation of Alkynes with
 Acceptor/Acceptor-Substituted Diazo Reagents via Co(II)-Based
 Metalloradical Catalysis
;
_journal_name_full 'Journal of the American Chemical Society'
_journal_page_first 3304
_journal_page_last 3307
_journal_paper_doi 10.1021/ja111334j
_journal_volume 133
_journal_year 2011
_chemical_absolute_configuration ad
_chemical_formula_moiety 'C15 H14 Br N O2'
_chemical_formula_sum 'C15 H14 Br N O2'
_chemical_formula_weight 320.18
_space_group_crystal_system orthorhombic
_space_group_IT_number 19
_space_group_name_Hall 'P 2ac 2ab'
_space_group_name_H-M_alt 'P 21 21 21'
_atom_sites_solution_hydrogens geom
_atom_sites_solution_primary direct
_atom_sites_solution_secondary difmap
_audit_creation_method SHELXL-97
_cell_angle_alpha 90.00
_cell_angle_beta 90.00
_cell_angle_gamma 90.00
_cell_formula_units_Z 4
_cell_length_a 5.7660(1)
_cell_length_b 13.9219(2)
_cell_length_c 18.1101(2)
_cell_measurement_reflns_used 9941
_cell_measurement_temperature 100(2)
_cell_measurement_theta_max 66.85
_cell_measurement_theta_min 4.005
_cell_volume 1453.76(4)
_computing_cell_refinement 'APEX2 (Bruker, 2010); SAINT (Bruker, 2009)'
_computing_data_collection 'APEX2 (Bruker, 2010)'
_computing_data_reduction 'SAINT (Bruker, 2009);XPREP(Sheldrick,2008)'
_computing_publication_material 'APEX2 (Bruker, 2010)'
_computing_structure_refinement 'SHELXL-97 (Sheldrick, 2008)'
_computing_structure_solution 'SHELXS-97 (Sheldrick, 2008)'
_diffrn_ambient_temperature 100(2)
_diffrn_measured_fraction_theta_full 0.997
_diffrn_measured_fraction_theta_max 0.998
_diffrn_measurement_device_type 'BRUKER SMART APEXII CCD'
_diffrn_measurement_method 'omega scans'
_diffrn_radiation_monochromator graphite
_diffrn_radiation_source 'fine-focus sealed tube'
_diffrn_radiation_type CuK\a
_diffrn_radiation_wavelength 1.54178
_diffrn_reflns_av_R_equivalents 0.0448
_diffrn_reflns_av_sigmaI/netI 0.0243
_diffrn_reflns_limit_h_max 5
_diffrn_reflns_limit_h_min -6
_diffrn_reflns_limit_k_max 16
_diffrn_reflns_limit_k_min -16
_diffrn_reflns_limit_l_max 21
_diffrn_reflns_limit_l_min -21
_diffrn_reflns_number 18467
_diffrn_reflns_theta_full 67.40
_diffrn_reflns_theta_max 67.40
_diffrn_reflns_theta_min 4.00
_exptl_absorpt_coefficient_mu 3.835
_exptl_absorpt_correction_T_max 0.5970
_exptl_absorpt_correction_T_min 0.3092
_exptl_absorpt_correction_type multi-scan
_exptl_absorpt_process_details 'SADABS; (Sheldrick, 2003)'
_exptl_crystal_colour colorless
_exptl_crystal_density_diffrn 1.463
_exptl_crystal_description block
_exptl_crystal_F_000 648
_exptl_crystal_size_max 0.40
_exptl_crystal_size_mid 0.25
_exptl_crystal_size_min 0.15
_refine_diff_density_max 0.436
_refine_diff_density_min -0.337
_refine_diff_density_rms 0.056
_refine_ls_abs_structure_details 'Flack H D (1983), Acta Cryst. A39, 876-881, 1063 Friedel Pairs'
_refine_ls_abs_structure_Flack 0.022(15)
_refine_ls_extinction_method none
_refine_ls_goodness_of_fit_ref 1.094
_refine_ls_hydrogen_treatment constr
_refine_ls_matrix_type full
_refine_ls_number_parameters 175
_refine_ls_number_reflns 2596
_refine_ls_number_restraints 0
_refine_ls_restrained_S_all 1.094
_refine_ls_R_factor_all 0.0211
_refine_ls_R_factor_gt 0.0208
_refine_ls_shift/su_max 0.000
_refine_ls_shift/su_mean 0.000
_refine_ls_structure_factor_coef Fsqd
_refine_ls_weighting_details 'calc w=1/[\s^2^(Fo^2^)+(0.0250P)^2^+0.4794P] where P=(Fo^2^+2Fc^2^)/3'
_refine_ls_weighting_scheme calc
_refine_ls_wR_factor_gt 0.0524
_refine_ls_wR_factor_ref 0.0525
_reflns_number_gt 2578
_reflns_number_total 2596
_reflns_threshold_expression >2sigma(I)
_cod_data_source_file ja111334j_si_003.cif
_cod_data_source_block 3df
_cod_database_code 4105759

loop_
_space_group_symop_id
_space_group_symop_operation_xyz
1 'x, y, z'
2 'x+1/2, -y+1/2, -z'
3 '-x, y+1/2, -z+1/2'
4 '-x+1/2, -y, z+1/2'

loop_
_atom_site_label
_atom_site_type_symbol
_atom_site_fract_x
_atom_site_fract_y
_atom_site_fract_z
_atom_site_U_iso_or_equiv
_atom_site_adp_type
_atom_site_occupancy
_atom_site_symmetry_multiplicity
_atom_site_calc_flag
_atom_site_refinement_flags
Br1 Br -0.26494(3) 0.161523(15) 0.806207(11) 0.02558(8) Uani 1 1 d .
O1 O 0.3268(2) 0.54762(9) 0.47261(7) 0.0160(3) Uani 1 1 d .
O2 O 0.1938(3) 0.39728(10) 0.44924(8) 0.0268(4) Uani 1 1 d .
N1 N 0.6924(3) 0.54935(12) 0.62220(9) 0.0219(4) Uani 1 1 d .
C1 C -0.0537(4) 0.21438(16) 0.73686(11) 0.0200(4) Uani 1 1 d .
C2 C -0.0916(4) 0.30555(15) 0.70974(11) 0.0211(4) Uani 1 1 d .
H2 H -0.2229 0.3414 0.7253 0.025 Uiso 1 1 calc R
C3 C 0.0640(3) 0.34446(15) 0.65944(11) 0.0189(4) Uani 1 1 d .
H3 H 0.0417 0.4076 0.6409 0.023 Uiso 1 1 calc R
C4 C 0.2540(4) 0.28962(12) 0.63627(9) 0.0155(4) Uani 1 1 d .
C5 C 0.4169(3) 0.32825(14) 0.58329(10) 0.0158(4) Uani 1 1 d .
C6 C 0.4725(3) 0.42190(13) 0.54388(10) 0.0142(4) Uani 1 1 d .
C7 C 0.3133(3) 0.45355(14) 0.48259(10) 0.0160(4) Uani 1 1 d .
C8 C 0.1840(4) 0.59760(14) 0.41544(12) 0.0187(4) Uani 1 1 d .
C9 C -0.0722(4) 0.58498(15) 0.43271(13) 0.0242(5) Uani 1 1 d .
H9A H -0.1154 0.5174 0.4263 0.036 Uiso 1 1 calc R
H9B H -0.1643 0.6249 0.3992 0.036 Uiso 1 1 calc R
H9C H -0.1021 0.6045 0.4838 0.036 Uiso 1 1 calc R
C10 C 0.2888(4) 0.19750(13) 0.66417(11) 0.0187(4) Uani 1 1 d .
H10 H 0.4179 0.1606 0.6481 0.022 Uiso 1 1 calc R
C11 C 0.1357(4) 0.15966(16) 0.71527(11) 0.0207(4) Uani 1 1 d .
H11 H 0.1598 0.0973 0.7352 0.025 Uiso 1 1 calc R
C12 C 0.5893(4) 0.32404(13) 0.53864(10) 0.0166(4) Uani 1 1 d .
H12 H 0.7082 0.2860 0.5171 0.020 Uiso 1 1 calc R
C13 C 0.5914(3) 0.49589(14) 0.58622(11) 0.0155(4) Uani 1 1 d .
C14 C 0.2582(4) 0.70144(13) 0.42598(13) 0.0277(5) Uani 1 1 d .
H14A H 0.2186 0.7224 0.4761 0.042 Uiso 1 1 calc R
H14B H 0.1778 0.7421 0.3900 0.042 Uiso 1 1 calc R
H14C H 0.4261 0.7068 0.4186 0.042 Uiso 1 1 calc R
C15 C 0.2490(5) 0.56024(15) 0.33964(11) 0.0283(4) Uani 1 1 d .
H2A H 0.4178 0.5625 0.3338 0.042 Uiso 1 1 calc R
H2B H 0.1758 0.6003 0.3017 0.042 Uiso 1 1 calc R
H2C H 0.1953 0.4938 0.3344 0.042 Uiso 1 1 calc R

loop_
_atom_site_aniso_label
_atom_site_aniso_U_11
_atom_site_aniso_U_22
_atom_site_aniso_U_33
_atom_site_aniso_U_23
_atom_site_aniso_U_13
_atom_site_aniso_U_12
Br1 0.01972(11) 0.03532(13) 0.02169(11) 0.00113(8) 0.00453(9) -0.00467(10)
O1 0.0182(7) 0.0109(6) 0.0190(7) 0.0035(5) -0.0030(5) -0.0003(5)
O2 0.0400(10) 0.0151(7) 0.0253(7) 0.0016(6) -0.0155(7) -0.0039(6)
N1 0.0245(10) 0.0185(8) 0.0227(8) -0.0035(7) -0.0027(7) -0.0016(7)
C1 0.0168(11) 0.0284(11) 0.0146(10) -0.0020(8) -0.0010(8) -0.0044(8)
C2 0.0165(10) 0.0263(11) 0.0205(10) -0.0051(8) -0.0015(8) 0.0025(8)
C3 0.0218(10) 0.0148(9) 0.0200(9) -0.0004(8) -0.0047(8) 0.0012(8)
C4 0.0194(10) 0.0154(8) 0.0116(8) -0.0012(6) -0.0034(8) 0.0002(9)
C5 0.0218(10) 0.0114(9) 0.0142(9) 0.0006(7) -0.0061(7) 0.0000(8)
C6 0.0185(11) 0.0111(10) 0.0129(9) -0.0006(7) 0.0000(7) 0.0010(7)
C7 0.0198(11) 0.0151(9) 0.0132(9) 0.0020(7) -0.0010(8) 0.0001(7)
C8 0.0162(11) 0.0167(9) 0.0232(10) 0.0071(8) -0.0032(8) 0.0022(7)
C9 0.0173(11) 0.0231(11) 0.0320(12) 0.0065(9) 0.0007(9) 0.0008(8)
C10 0.0187(11) 0.0188(9) 0.0187(9) 0.0003(7) -0.0011(8) 0.0022(8)
C11 0.0232(10) 0.0207(10) 0.0182(9) 0.0044(8) -0.0015(7) 0.0012(9)
C12 0.0245(10) 0.0102(9) 0.0152(9) 0.0000(7) -0.0023(7) 0.0028(8)
C13 0.0173(10) 0.0134(9) 0.0159(9) 0.0027(8) 0.0023(8) 0.0029(8)
C14 0.0243(12) 0.0160(9) 0.0427(12) 0.0097(8) -0.0048(11) -0.0011(10)
C15 0.0312(12) 0.0324(10) 0.0212(10) 0.0092(8) 0.0020(10) 0.0010(11)

loop_
_atom_type_symbol
_atom_type_description
_atom_type_scat_dispersion_real
_atom_type_scat_dispersion_imag
_atom_type_scat_source
C C 0.0181 0.0091 'International Tables Vol C Tables 4.2.6.8 and 6.1.1.4'
H H 0.0000 0.0000 'International Tables Vol C Tables 4.2.6.8 and 6.1.1.4'
N N 0.0311 0.0180 'International Tables Vol C Tables 4.2.6.8 and 6.1.1.4'
O O 0.0492 0.0322 'International Tables Vol C Tables 4.2.6.8 and 6.1.1.4'
Br Br -0.6763 1.2805 'International Tables Vol C Tables 4.2.6.8 and 6.1.1.4'

loop_
_geom_angle_atom_site_label_1
_geom_angle_atom_site_label_2
_geom_angle_atom_site_label_3
_geom_angle
C7 O1 C8 121.51(16)
C2 C1 C11 122.0(2)
C2 C1 Br1 119.41(17)
C11 C1 Br1 118.60(16)
C1 C2 C3 119.4(2)
C1 C2 H2 120.3
C3 C2 H2 120.3
C2 C3 C4 119.32(18)
C2 C3 H3 120.3
C4 C3 H3 120.3
C10 C4 C3 120.40(19)
C10 C4 C5 119.31(19)
C3 C4 C5 120.28(17)
C12 C5 C4 154.73(19)
C12 C5 C6 65.16(14)
C4 C5 C6 140.11(18)
C13 C6 C7 117.92(16)
C13 C6 C5 117.31(16)
C7 C6 C5 117.92(16)
C13 C6 C12 117.23(17)
C7 C6 C12 119.04(16)
C5 C6 C12 49.87(12)
O2 C7 O1 127.43(18)
O2 C7 C6 121.83(17)
O1 C7 C6 110.74(16)
O1 C8 C15 109.36(17)
O1 C8 C14 101.58(16)
C15 C8 C14 111.75(18)
O1 C8 C9 109.82(16)
C15 C8 C9 112.77(19)
C14 C8 C9 110.97(19)
C8 C9 H9A 109.5
C8 C9 H9B 109.5
H9A C9 H9B 109.5
C8 C9 H9C 109.5
H9A C9 H9C 109.5
H9B C9 H9C 109.5
C11 C10 C4 120.1(2)
C11 C10 H10 120.0
C4 C10 H10 120.0
C10 C11 C1 118.8(2)
C10 C11 H11 120.6
C1 C11 H11 120.6
C5 C12 C6 64.98(14)
C5 C12 H12 147.5
C6 C12 H12 147.5
N1 C13 C6 175.4(2)
C8 C14 H14A 109.5
C8 C14 H14B 109.5
H14A C14 H14B 109.5
C8 C14 H14C 109.5
H14A C14 H14C 109.5
H14B C14 H14C 109.5
C8 C15 H2A 109.5
C8 C15 H2B 109.5
H2A C15 H2B 109.5
C8 C15 H2C 109.5
H2A C15 H2C 109.5
H2B C15 H2C 109.5

loop_
_geom_bond_atom_site_label_1
_geom_bond_atom_site_label_2
_geom_bond_distance
Br1 C1 1.898(2)
O1 C7 1.324(2)
O1 C8 1.495(2)
O2 C7 1.205(2)
N1 C13 1.148(3)
C1 C2 1.378(3)
C1 C11 1.388(3)
C2 C3 1.388(3)
C2 H2 0.9500
C3 C4 1.400(3)
C3 H3 0.9500
C4 C10 1.393(3)
C4 C5 1.446(3)
C5 C12 1.283(3)
C5 C6 1.521(3)
C6 C13 1.456(3)
C6 C7 1.506(3)
C6 C12 1.523(3)
C8 C15 1.515(3)
C8 C14 1.520(3)
C8 C9 1.520(3)
C9 H9A 0.9800
C9 H9B 0.9800
C9 H9C 0.9800
C10 C11 1.383(3)
C10 H10 0.9500
C11 H11 0.9500
C12 H12 0.9500
C14 H14A 0.9800
C14 H14B 0.9800
C14 H14C 0.9800
C15 H2A 0.9800
C15 H2B 0.9800
C15 H2C 0.9800

loop_
_geom_torsion_atom_site_label_1
_geom_torsion_atom_site_label_2
_geom_torsion_atom_site_label_3
_geom_torsion_atom_site_label_4
_geom_torsion
C11 C1 C2 C3 -0.2(3)
Br1 C1 C2 C3 179.50(15)
C1 C2 C3 C4 1.1(3)
C2 C3 C4 C10 -0.9(3)
C2 C3 C4 C5 179.30(17)
C10 C4 C5 C12 8.8(5)
C3 C4 C5 C12 -171.5(4)
C10 C4 C5 C6 -171.9(2)
C3 C4 C5 C6 7.8(4)
C12 C5 C6 C13 -103.8(2)
C4 C5 C6 C13 76.5(3)
C12 C5 C6 C7 105.77(19)
C4 C5 C6 C7 -73.9(3)
C4 C5 C6 C12 -179.7(3)
C8 O1 C7 O2 0.6(3)
C8 O1 C7 C6 -179.35(16)
C13 C6 C7 O2 -173.56(19)
C5 C6 C7 O2 -23.3(3)
C12 C6 C7 O2 34.0(3)
C13 C6 C7 O1 6.4(2)
C5 C6 C7 O1 156.62(17)
C12 C6 C7 O1 -146.07(18)
C7 O1 C8 C15 -62.2(2)
C7 O1 C8 C14 179.53(18)
C7 O1 C8 C9 62.0(2)
C3 C4 C10 C11 -0.2(3)
C5 C4 C10 C11 179.56(19)
C4 C10 C11 C1 1.1(3)
C2 C1 C11 C10 -1.0(3)
Br1 C1 C11 C10 179.35(16)
C4 C5 C12 C6 179.5(4)
C13 C6 C12 C5 103.9(2)
C7 C6 C12 C5 -103.44(19)

loop_
_cod_changelog_entry_id
_cod_changelog_entry_author
_cod_changelog_entry_date
_cod_changelog_entry_text
1 'Vaitkus, Antanas' 2022-02-17T14:10:22+02:00 'Updated space group information.'
